data_7024071
loop_
_publ_author_name
'Dean, Rebecca K.'
'Granville, Stephanie L.'
'Dawe, Louise N.'
'Decken, Andreas'
'Hattenhauer, Karen M.'
'Kozak, Christopher M.'

_publ_section_title
;
 Structure and magnetic behaviour of mono- and bimetallic chromium(III)
 complexes of amine-bis(phenolate) ligands.
;
_journal_issue 2
_journal_name_full 'Dalton transactions (Cambridge, England : 2003)'
_journal_page_first 548
_journal_page_last 559
_journal_paper_doi 10.1039/b910254j
_journal_volume 39
_journal_year 2010
_chemical_formula_moiety '(C29 H42 O3 N1) (C4 H8 O) Cr Cl (C7 H8)0.6'
_chemical_formula_sum 'C37.2 H54.8 Cl Cr N O4'
_chemical_formula_weight 667.50
_chemical_name_systematic
;
?
;
_space_group_IT_number 14
_symmetry_cell_setting monoclinic
_symmetry_Int_Tables_number 14
_symmetry_space_group_name_Hall '-P 2ybc'
_symmetry_space_group_name_H-M 'P 1 21/c 1'
_atom_sites_solution_hydrogens geom
_atom_sites_solution_primary direct
_atom_sites_solution_secondary difmap
_audit_creation_method SHELXL-97
_cell_angle_alpha 90.00
_cell_angle_beta 118.046(4)
_cell_angle_gamma 90.00
_cell_formula_units_Z 4
_cell_length_a 16.182(4)
_cell_length_b 16.300(3)
_cell_length_c 16.266(4)
_cell_measurement_reflns_used 12630
_cell_measurement_temperature 118(2)
_cell_measurement_theta_max 30.6011
_cell_measurement_theta_min 2.4391
_cell_volume 3786.6(15)
_computing_cell_refinement 'CrystalClear (Rigaku/MSC Inc., 2005)'
_computing_data_collection 'CrystalClear (Rigaku/MSC Inc., 2005)'
_computing_data_reduction 'CrystalClear (Rigaku/MSC Inc., 2005)'
_computing_molecular_graphics 'CrystalStructure3.7.0(Rigaku/MSC Inc.,2005)'
_computing_publication_material 'CrystalStructure3.7.0(Rigaku/MSC Inc.,2005)'
_computing_structure_refinement 'SHELXL-97 (Sheldrick, 1997)'
_computing_structure_solution 'SHELXS-97 (Sheldrick, 1990)'
_diffrn_ambient_temperature 118(2)
_diffrn_detector_area_resol_mean 14.63
_diffrn_measured_fraction_theta_full 0.997
_diffrn_measured_fraction_theta_max 0.997
_diffrn_measurement_device_type 'Rigaku Saturn'
_diffrn_measurement_method \w
_diffrn_radiation_monochromator 'Rigaku SHINE'
_diffrn_radiation_source 'fine-focus sealed tube'
_diffrn_radiation_type MoK\a
_diffrn_radiation_wavelength 0.71075
_diffrn_reflns_av_R_equivalents 0.0609
_diffrn_reflns_av_sigmaI/netI 0.0621
_diffrn_reflns_limit_h_max 20
_diffrn_reflns_limit_h_min -18
_diffrn_reflns_limit_k_max 20
_diffrn_reflns_limit_k_min -14
_diffrn_reflns_limit_l_max 15
_diffrn_reflns_limit_l_min -20
_diffrn_reflns_number 25913
_diffrn_reflns_theta_full 26.50
_diffrn_reflns_theta_max 26.50
_diffrn_reflns_theta_min 2.51
_exptl_absorpt_coefficient_mu 0.409
_exptl_absorpt_correction_T_max 0.9879
_exptl_absorpt_correction_T_min 0.9637
_exptl_absorpt_correction_type numerical
_exptl_crystal_colour Pink
_exptl_crystal_density_diffrn 1.171
_exptl_crystal_density_method 'not measured'
_exptl_crystal_description Irregular
_exptl_crystal_F_000 1432
_exptl_crystal_size_max 0.12
_exptl_crystal_size_mid 0.12
_exptl_crystal_size_min 0.06
_refine_diff_density_max 1.004
_refine_diff_density_min -0.443
_refine_diff_density_rms 0.096
_refine_ls_extinction_method none
_refine_ls_goodness_of_fit_ref 1.148
_refine_ls_hydrogen_treatment constr
_refine_ls_matrix_type full
_refine_ls_number_parameters 461
_refine_ls_number_reflns 7833
_refine_ls_number_restraints 0
_refine_ls_restrained_S_all 1.148
_refine_ls_R_factor_all 0.1246
_refine_ls_R_factor_gt 0.1049
_refine_ls_shift/su_max 0.000
_refine_ls_shift/su_mean 0.000
_refine_ls_structure_factor_coef Fsqd
_refine_ls_weighting_details 'calc w=1/[\s^2^(Fo^2^)+(0.1311P)^2^+7.0630P] where P=(Fo^2^+2Fc^2^)/3'
_refine_ls_weighting_scheme calc
_refine_ls_wR_factor_gt 0.2758
_refine_ls_wR_factor_ref 0.2911
_reflns_number_gt 6351
_reflns_number_total 7833
_reflns_threshold_expression >2sigma(I)
_cod_data_source_file b910254j.txt
_cod_data_source_block cmpd_3
_cod_depositor_comments
;
The following automatic conversions were performed:

'_exptl_absorpt_correction_type' value 'Numerical' changed to
'numerical' according to
/home/saulius/struct/CIF-dictionaries/cif_core.dic dictionary named
'cif_core.dic' version 2.4.2 from 2011-04-26.

Automatic conversion script
Id: cif_fix_values 1891 2012-01-12 08:04:46Z andrius 
;
_cod_original_cell_volume 3786.7(15)
_cod_original_formula_sum 'C37.20 H54.80 Cl Cr N O4 '
_cod_database_code 7024071

loop_
_symmetry_equiv_pos_as_xyz
'x, y, z'
'-x, y+1/2, -z+1/2'
'-x, -y, -z'
'x, -y-1/2, z-1/2'

loop_
_atom_site_label
_atom_site_type_symbol
_atom_site_fract_x
_atom_site_fract_y
_atom_site_fract_z
_atom_site_U_iso_or_equiv
_atom_site_adp_type
_atom_site_occupancy
_atom_site_symmetry_multiplicity
_atom_site_calc_flag
_atom_site_refinement_flags
Cr1 Cr 0.41554(6) 0.75122(4) 0.51370(5) 0.0337(3) Uani 1 1 d .
Cl1 Cl 0.41221(10) 0.80652(8) 0.37988(8) 0.0449(4) Uani 1 1 d .
O1 O 0.5317(2) 0.6969(3) 0.5452(2) 0.0471(9) Uani 1 1 d .
O2 O 0.4996(7) 0.8403(7) 0.5959(8) 0.031(2) Uani 0.50 1 d P
O3 O 0.2975(3) 0.8006(2) 0.4792(2) 0.0462(9) Uani 1 1 d .
O4 O 0.3504(2) 0.64618(19) 0.4454(2) 0.0370(8) Uani 1 1 d .
O2A O 0.4626(8) 0.8581(8) 0.5850(9) 0.041(3) Uani 0.50 1 d P
N1 N 0.4215(3) 0.7153(2) 0.6409(2) 0.0295(8) Uani 1 1 d .
C1 C 0.6026(3) 0.6772(3) 0.6283(3) 0.0365(10) Uani 1 1 d .
C2 C 0.6966(3) 0.6791(3) 0.6443(3) 0.0394(11) Uani 1 1 d .
C3 C 0.7210(4) 0.7046(5) 0.5672(4) 0.0584(17) Uani 1 1 d .
C4 C 0.6913(5) 0.7939(5) 0.5396(6) 0.083(2) Uani 1 1 d .
H1 H 0.6961 0.8242 0.5937 0.099 Uiso 1 1 calc R
H2 H 0.6265 0.7955 0.4896 0.099 Uiso 1 1 calc R
H3 H 0.7324 0.8192 0.5178 0.099 Uiso 1 1 calc R
C5 C 0.6702(5) 0.6488(6) 0.4816(4) 0.079(2) Uani 1 1 d .
H4 H 0.6103 0.6310 0.4769 0.094 Uiso 1 1 calc R
H5 H 0.7091 0.6006 0.4882 0.094 Uiso 1 1 calc R
H6 H 0.6590 0.6790 0.4253 0.094 Uiso 1 1 calc R
C6 C 0.8267(5) 0.6972(6) 0.5989(5) 0.087(3) Uani 1 1 d .
H7 H 0.8362 0.6835 0.5452 0.105 Uiso 1 1 calc R
H8 H 0.8536 0.6539 0.6459 0.105 Uiso 1 1 calc R
H9 H 0.8576 0.7495 0.6256 0.105 Uiso 1 1 calc R
C7 C 0.7659(4) 0.6570(3) 0.7326(3) 0.0380(11) Uani 1 1 d .
H10 H 0.8290 0.6572 0.7438 0.046 Uiso 1 1 calc R
C8 C 0.7484(4) 0.6347(3) 0.8053(3) 0.0377(11) Uani 1 1 d .
C9 C 0.8272(4) 0.6099(4) 0.8989(4) 0.0564(16) Uani 1 1 d .
H11 H 0.8847 0.6385 0.9098 0.068 Uiso 1 1 calc R
H12 H 0.8370 0.5505 0.8998 0.068 Uiso 1 1 calc R
H13 H 0.8109 0.6245 0.9480 0.068 Uiso 1 1 calc R
C10 C 0.6560(3) 0.6339(3) 0.7879(3) 0.0344(10) Uani 1 1 d .
H14 H 0.6419 0.6201 0.8367 0.041 Uiso 1 1 calc R
C11 C 0.5836(3) 0.6530(3) 0.7004(3) 0.0317(10) Uani 1 1 d .
C12 C 0.4836(3) 0.6415(3) 0.6802(3) 0.0334(10) Uani 1 1 d .
H15 H 0.4564 0.5956 0.6356 0.040 Uiso 1 1 calc R
H16 H 0.4832 0.6253 0.7386 0.040 Uiso 1 1 calc R
C13 C 0.4570(3) 0.7859(3) 0.7080(3) 0.0348(10) Uani 1 1 d .
C14 C 0.5303(6) 0.8361(5) 0.6964(5) 0.0280(18) Uani 0.50 1 d P
C15 C 0.5386(11) 0.9247(13) 0.7330(15) 0.039(4) Uani 0.50 1 d P
C16 C 0.5553(17) 0.9721(10) 0.6621(12) 0.079(6) Uani 0.50 1 d P
C17 C 0.5106(8) 0.9241(4) 0.5759(6) 0.095(3) Uani 1 1 d .
C18 C 0.3266(3) 0.6880(3) 0.6254(3) 0.0338(10) Uani 1 1 d .
H17 H 0.3326 0.6663 0.6848 0.041 Uiso 1 1 calc R
H18 H 0.3052 0.6424 0.5799 0.041 Uiso 1 1 calc R
C19 C 0.2523(3) 0.7541(3) 0.5905(3) 0.0354(10) Uani 1 1 d .
C20 C 0.1920(3) 0.7582(3) 0.6295(3) 0.0408(11) Uani 1 1 d .
H19 H 0.2023 0.7236 0.6804 0.049 Uiso 1 1 calc R
C21 C 0.1170(4) 0.8124(4) 0.5949(4) 0.0454(12) Uani 1 1 d .
C22 C 0.0481(4) 0.8138(5) 0.6329(4) 0.0626(18) Uani 1 1 d .
H20 H 0.0796 0.7966 0.6983 0.075 Uiso 1 1 calc R
H21 H -0.0036 0.7761 0.5968 0.075 Uiso 1 1 calc R
H22 H 0.0235 0.8695 0.6282 0.075 Uiso 1 1 calc R
C23 C 0.1058(4) 0.8642(3) 0.5222(4) 0.0423(12) Uani 1 1 d .
H23 H 0.0560 0.9028 0.4998 0.051 Uiso 1 1 calc R
C24 C 0.1644(4) 0.8620(3) 0.4804(3) 0.0377(11) Uani 1 1 d .
C25 C 0.1464(4) 0.9167(3) 0.3973(3) 0.0420(12) Uani 1 1 d .
C26 C 0.0610(4) 0.9738(4) 0.3703(4) 0.0530(14) Uani 1 1 d .
H24 H 0.0545 0.9865 0.4259 0.064 Uiso 1 1 calc R
H25 H 0.0042 0.9463 0.3242 0.064 Uiso 1 1 calc R
H26 H 0.0703 1.0248 0.3438 0.064 Uiso 1 1 calc R
C27 C 0.1256(5) 0.8623(4) 0.3126(4) 0.0646(18) Uani 1 1 d .
H27 H 0.0834 0.8915 0.2554 0.078 Uiso 1 1 calc R
H28 H 0.0959 0.8113 0.3170 0.078 Uiso 1 1 calc R
H29 H 0.1842 0.8496 0.3115 0.078 Uiso 1 1 calc R
C28 C 0.2311(4) 0.9712(3) 0.4186(4) 0.0541(15) Uani 1 1 d .
H30 H 0.2340 0.9825 0.3609 0.065 Uiso 1 1 calc R
H31 H 0.2885 0.9431 0.4627 0.065 Uiso 1 1 calc R
H32 H 0.2251 1.0230 0.4460 0.065 Uiso 1 1 calc R
C29 C 0.2395(4) 0.8053(3) 0.5160(3) 0.0371(11) Uani 1 1 d .
C30 C 0.2504(4) 0.6464(3) 0.3773(4) 0.0510(14) Uani 1 1 d .
H33 H 0.2352 0.6925 0.3330 0.061 Uiso 1 1 calc R
H34 H 0.2111 0.6508 0.4090 0.061 Uiso 1 1 calc R
C31 C 0.2354(5) 0.5649(4) 0.3280(5) 0.0695(19) Uani 1 1 d .
H35 H 0.2294 0.5198 0.3656 0.083 Uiso 1 1 calc R
H36 H 0.1791 0.5660 0.2663 0.083 Uiso 1 1 calc R
C32 C 0.3217(5) 0.5565(4) 0.3190(5) 0.071(2) Uani 1 1 d .
H37 H 0.3180 0.5898 0.2665 0.085 Uiso 1 1 calc R
H38 H 0.3330 0.4985 0.3093 0.085 Uiso 1 1 calc R
C33 C 0.3980(4) 0.5883(4) 0.4115(5) 0.0591(16) Uani 1 1 d .
H39 H 0.4268 0.5427 0.4562 0.071 Uiso 1 1 calc R
H40 H 0.4474 0.6167 0.4028 0.071 Uiso 1 1 calc R
C34 C 0.1985(9) 0.5050(10) 0.6439(11) 0.091(4) Uani 0.60 1 d P
H41 H 0.1860 0.5582 0.6639 0.109 Uiso 0.60 1 calc PR
H42 H 0.1963 0.5110 0.5829 0.109 Uiso 0.60 1 calc PR
H43 H 0.2606 0.4856 0.6894 0.109 Uiso 0.60 1 calc PR
C35 C 0.1290(8) 0.4469(9) 0.6370(8) 0.069(3) Uani 0.60 1 d P
C36 C 0.1379(9) 0.3689(10) 0.6495(9) 0.085(4) Uani 0.60 1 d P
H44 H 0.1979 0.3447 0.6706 0.102 Uiso 0.60 1 calc PR
C37 C 0.0626(9) 0.3193(7) 0.6330(9) 0.073(3) Uani 0.60 1 d P
H45 H 0.0750 0.2627 0.6475 0.087 Uiso 0.60 1 calc PR
C38 C -0.0169(9) 0.3415(8) 0.6020(10) 0.099(6) Uani 0.60 1 d P
H46 H -0.0657 0.3019 0.5808 0.118 Uiso 0.60 1 calc PR
C39 C -0.0391(8) 0.4240(11) 0.5966(8) 0.087(5) Uani 0.60 1 d P
H47 H -0.0997 0.4427 0.5833 0.104 Uiso 0.60 1 calc PR
C40 C 0.0380(9) 0.4809(7) 0.6128(7) 0.067(3) Uani 0.60 1 d P
H48 H 0.0280 0.5385 0.6075 0.080 Uiso 0.60 1 calc PR
C14A C 0.4374(9) 0.8679(6) 0.6606(7) 0.047(3) Uani 0.50 1 d P
C15A C 0.4998(13) 0.9376(14) 0.7174(13) 0.050(5) Uani 0.50 1 d P
C16A C 0.4953(18) 0.9828(13) 0.6416(14) 0.094(9) Uani 0.50 1 d P

loop_
_atom_site_aniso_label
_atom_site_aniso_U_11
_atom_site_aniso_U_22
_atom_site_aniso_U_33
_atom_site_aniso_U_23
_atom_site_aniso_U_13
_atom_site_aniso_U_12
Cr1 0.0487(5) 0.0305(4) 0.0264(4) -0.0020(3) 0.0214(4) -0.0046(3)
Cl1 0.0691(9) 0.0441(7) 0.0299(6) 0.0015(5) 0.0303(6) -0.0002(6)
O1 0.0391(19) 0.077(3) 0.0253(17) 0.0044(17) 0.0152(15) 0.0004(18)
O2 0.048(6) 0.026(5) 0.020(4) 0.001(3) 0.018(5) -0.005(4)
O3 0.074(3) 0.0396(19) 0.0386(19) 0.0124(15) 0.0380(19) 0.0193(18)
O4 0.0413(18) 0.0313(17) 0.0357(17) -0.0033(14) 0.0159(15) 0.0039(14)
O2A 0.062(8) 0.040(6) 0.031(5) -0.004(4) 0.029(6) -0.008(5)
N1 0.037(2) 0.0272(18) 0.0274(18) -0.0007(15) 0.0173(16) -0.0039(16)
C1 0.038(3) 0.041(3) 0.030(2) 0.001(2) 0.016(2) -0.004(2)
C2 0.040(3) 0.046(3) 0.036(2) -0.004(2) 0.021(2) -0.008(2)
C3 0.040(3) 0.096(5) 0.045(3) 0.013(3) 0.025(3) -0.008(3)
C4 0.081(5) 0.099(6) 0.078(5) 0.039(5) 0.045(4) -0.011(4)
C5 0.059(4) 0.154(8) 0.035(3) -0.004(4) 0.032(3) -0.004(4)
C6 0.055(4) 0.166(9) 0.052(4) 0.025(5) 0.034(3) -0.020(5)
C7 0.041(3) 0.039(3) 0.037(2) -0.005(2) 0.020(2) -0.008(2)
C8 0.045(3) 0.036(2) 0.034(2) -0.001(2) 0.020(2) 0.001(2)
C9 0.048(3) 0.086(5) 0.035(3) 0.009(3) 0.020(2) 0.015(3)
C10 0.046(3) 0.029(2) 0.034(2) 0.0009(19) 0.023(2) 0.003(2)
C11 0.037(2) 0.029(2) 0.032(2) -0.0013(18) 0.0181(19) -0.0046(19)
C12 0.042(3) 0.031(2) 0.033(2) 0.0025(19) 0.022(2) -0.001(2)
C13 0.046(3) 0.034(2) 0.029(2) -0.0001(19) 0.022(2) -0.002(2)
C14 0.042(5) 0.029(4) 0.017(4) -0.011(3) 0.017(4) -0.014(4)
C15 0.050(10) 0.030(7) 0.032(9) 0.001(6) 0.014(8) -0.010(8)
C16 0.16(2) 0.046(9) 0.047(9) -0.002(7) 0.067(13) -0.032(11)
C17 0.193(9) 0.048(4) 0.092(5) -0.035(4) 0.106(6) -0.062(5)
C18 0.041(3) 0.034(2) 0.031(2) 0.0022(19) 0.020(2) -0.003(2)
C19 0.042(3) 0.033(2) 0.031(2) -0.0032(19) 0.017(2) -0.003(2)
C20 0.036(2) 0.053(3) 0.033(2) 0.011(2) 0.016(2) 0.004(2)
C21 0.035(3) 0.060(3) 0.038(3) 0.011(2) 0.015(2) 0.002(2)
C22 0.039(3) 0.092(5) 0.063(4) 0.035(4) 0.028(3) 0.024(3)
C23 0.038(3) 0.046(3) 0.041(3) 0.009(2) 0.016(2) 0.005(2)
C24 0.047(3) 0.032(2) 0.031(2) -0.0004(19) 0.015(2) -0.001(2)
C25 0.058(3) 0.034(2) 0.036(3) 0.004(2) 0.023(2) 0.006(2)
C26 0.060(3) 0.056(3) 0.040(3) 0.011(3) 0.022(3) 0.013(3)
C27 0.104(5) 0.053(3) 0.033(3) 0.009(3) 0.030(3) 0.028(4)
C28 0.076(4) 0.040(3) 0.060(4) 0.015(3) 0.044(3) 0.013(3)
C29 0.050(3) 0.036(2) 0.031(2) 0.002(2) 0.023(2) 0.004(2)
C30 0.048(3) 0.043(3) 0.051(3) -0.003(3) 0.015(3) -0.002(3)
C31 0.074(4) 0.052(4) 0.064(4) -0.013(3) 0.017(3) -0.018(3)
C32 0.099(5) 0.051(4) 0.075(5) -0.031(3) 0.051(4) -0.019(4)
C33 0.061(4) 0.044(3) 0.076(4) -0.017(3) 0.035(3) 0.007(3)
C34 0.069(8) 0.103(11) 0.115(11) -0.018(9) 0.056(8) -0.023(8)
C35 0.056(6) 0.087(9) 0.059(7) -0.029(6) 0.024(5) -0.030(6)
C36 0.052(7) 0.118(12) 0.071(8) 0.031(8) 0.017(6) 0.039(8)
C37 0.066(8) 0.054(6) 0.086(9) 0.026(6) 0.027(7) 0.001(6)
C38 0.067(8) 0.051(7) 0.108(11) 0.039(7) -0.016(7) -0.029(6)
C39 0.052(6) 0.149(14) 0.053(7) -0.034(8) 0.020(5) -0.011(8)
C40 0.101(9) 0.050(6) 0.047(6) -0.014(5) 0.032(6) -0.011(6)
C14A 0.080(8) 0.031(5) 0.036(5) -0.002(4) 0.033(5) -0.006(5)
C15A 0.076(13) 0.040(9) 0.015(6) -0.006(6) 0.006(9) -0.018(10)
C16A 0.16(2) 0.071(11) 0.050(10) -0.004(8) 0.050(13) 0.055(14)

loop_
_atom_type_symbol
_atom_type_description
_atom_type_scat_dispersion_real
_atom_type_scat_dispersion_imag
_atom_type_scat_source
C C 0.0033 0.0016 'International Tables Vol C Tables 4.2.6.8 and 6.1.1.4'
H H 0.0000 0.0000 'International Tables Vol C Tables 4.2.6.8 and 6.1.1.4'
Cl Cl 0.1484 0.1585 'International Tables Vol C Tables 4.2.6.8 and 6.1.1.4'
Cr Cr 0.3209 0.6236 'International Tables Vol C Tables 4.2.6.8 and 6.1.1.4'
N N 0.0061 0.0033 'International Tables Vol C Tables 4.2.6.8 and 6.1.1.4'
O O 0.0106 0.0060 'International Tables Vol C Tables 4.2.6.8 and 6.1.1.4'

loop_
_geom_angle_atom_site_label_1
_geom_angle_atom_site_label_2
_geom_angle_atom_site_label_3
_geom_angle
O3 Cr1 O1 177.29(17)
O3 Cr1 O2 99.4(3)
O1 Cr1 O2 83.3(3)
O3 Cr1 O2A 82.0(3)
O1 Cr1 O2A 100.7(3)
O2 Cr1 O2A 17.4(3)
O3 Cr1 O4 90.24(15)
O1 Cr1 O4 87.06(15)
O2 Cr1 O4 169.2(3)
O2A Cr1 O4 171.0(3)
O3 Cr1 N1 89.03(14)
O1 Cr1 N1 91.32(14)
O2 Cr1 N1 81.0(4)
O2A Cr1 N1 81.1(4)
O4 Cr1 N1 94.32(14)
O3 Cr1 Cl1 88.95(11)
O1 Cr1 Cl1 91.00(11)
O2 Cr1 Cl1 93.1(3)
O2A Cr1 Cl1 92.3(4)
O4 Cr1 Cl1 92.09(10)
N1 Cr1 Cl1 173.29(11)
C1 O1 Cr1 130.4(3)
O2A O2 C17 72(2)
O2A O2 C14 97(2)
C17 O2 C14 106.5(9)
O2A O2 C14A 47(2)
C17 O2 C14A 93.3(7)
C14 O2 C14A 50.1(6)
O2A O2 Cr1 83(2)
C17 O2 Cr1 130.9(8)
C14 O2 Cr1 118.4(8)
C14A O2 Cr1 100.2(6)
C29 O3 Cr1 135.7(3)
C30 O4 C33 107.7(4)
C30 O4 Cr1 120.7(3)
C33 O4 Cr1 120.8(3)
O2 O2A C17 83(2)
O2 O2A C14A 115(3)
C17 O2A C14A 113.4(10)
O2 O2A C14 62(2)
C17 O2A C14 99.8(9)
C14A O2A C14 53.9(7)
O2 O2A Cr1 79(2)
C17 O2A Cr1 133.4(8)
C14A O2A Cr1 113.1(9)
C14 O2A Cr1 108.4(7)
C13 N1 C18 111.1(3)
C13 N1 C12 110.7(3)
C18 N1 C12 105.1(3)
C13 N1 Cr1 109.0(3)
C18 N1 Cr1 110.3(3)
C12 N1 Cr1 110.6(3)
O1 C1 C11 119.5(4)
O1 C1 C2 121.1(4)
C11 C1 C2 119.4(4)
C7 C2 C1 117.3(4)
C7 C2 C3 121.4(5)
C1 C2 C3 121.3(4)
C4 C3 C5 109.7(6)
C4 C3 C2 109.4(5)
C5 C3 C2 110.2(5)
C4 C3 C6 108.5(6)
C5 C3 C6 107.0(6)
C2 C3 C6 112.0(5)
C3 C4 H1 109.5
C3 C4 H2 109.5
H1 C4 H2 109.5
C3 C4 H3 109.5
H1 C4 H3 109.5
H2 C4 H3 109.5
C3 C5 H4 109.5
C3 C5 H5 109.5
H4 C5 H5 109.5
C3 C5 H6 109.5
H4 C5 H6 109.5
H5 C5 H6 109.5
C3 C6 H7 109.5
C3 C6 H8 109.5
H7 C6 H8 109.5
C3 C6 H9 109.5
H7 C6 H9 109.5
H8 C6 H9 109.5
C8 C7 C2 124.0(5)
C8 C7 H10 118.0
C2 C7 H10 118.0
C10 C8 C7 117.5(5)
C10 C8 C9 121.4(4)
C7 C8 C9 121.1(5)
C8 C9 H11 109.5
C8 C9 H12 109.5
H11 C9 H12 109.5
C8 C9 H13 109.5
H11 C9 H13 109.5
H12 C9 H13 109.5
C8 C10 C11 121.1(4)
C8 C10 H14 119.5
C11 C10 H14 119.5
C10 C11 C1 120.7(4)
C10 C11 C12 119.9(4)
C1 C11 C12 119.2(4)
N1 C12 C11 115.4(4)
N1 C12 H15 108.4
C11 C12 H15 108.4
N1 C12 H16 108.4
C11 C12 H16 108.4
H15 C12 H16 107.5
C14A C13 N1 113.1(5)
C14A C13 C14 56.4(6)
N1 C13 C14 112.0(4)
C14A C14 O2 77.9(7)
C14A C14 C13 60.9(6)
O2 C14 C13 106.7(7)
C14A C14 C15 72.7(8)
O2 C14 C15 108.0(11)
C13 C14 C15 112.7(10)
C14A C14 O2A 56.5(6)
O2 C14 O2A 21.6(5)
C13 C14 O2A 95.7(7)
C15 C14 O2A 96.5(10)
C14A C14 C15A 54.3(8)
O2 C14 C15A 100.9(9)
C13 C14 C15A 99.8(9)
C15 C14 C15A 18.4(8)
O2A C14 C15A 84.8(8)
C15A C15 C16 91(4)
C15A C15 C14 107(4)
C16 C15 C14 101.4(15)
C15A C15 C16A 59(4)
C16 C15 C16A 32.5(11)
C14 C15 C16A 105.7(15)
C15A C15 C14A 56(4)
C16 C15 C14A 101.7(14)
C14 C15 C14A 50.7(8)
C16A C15 C14A 80.2(13)
C16A C16 C17 77(2)
C16A C16 C15 80(2)
C17 C16 C15 105.7(13)
C16A C16 C15A 59(2)
C17 C16 C15A 101.0(13)
C15 C16 C15A 21.2(8)
O2A C17 O2 25.1(5)
O2A C17 C16 111.4(9)
O2 C17 C16 110.5(9)
O2A C17 C16A 97.4(12)
O2 C17 C16A 110.9(11)
C16 C17 C16A 34.1(10)
N1 C18 C19 114.9(4)
N1 C18 H17 108.5
C19 C18 H17 108.5
N1 C18 H18 108.5
C19 C18 H18 108.5
H17 C18 H18 107.5
C20 C19 C29 120.8(4)
C20 C19 C18 117.8(4)
C29 C19 C18 121.2(4)
C21 C20 C19 120.8(5)
C21 C20 H19 119.6
C19 C20 H19 119.6
C20 C21 C23 118.0(5)
C20 C21 C22 121.1(5)
C23 C21 C22 120.8(5)
C21 C22 H20 109.5
C21 C22 H21 109.5
H20 C22 H21 109.5
C21 C22 H22 109.5
H20 C22 H22 109.5
H21 C22 H22 109.5
C21 C23 C24 123.2(5)
C21 C23 H23 118.4
C24 C23 H23 118.4
C23 C24 C29 117.7(4)
C23 C24 C25 121.5(4)
C29 C24 C25 120.8(4)
C24 C25 C28 111.2(4)
C24 C25 C27 109.0(4)
C28 C25 C27 109.5(5)
C24 C25 C26 112.0(4)
C28 C25 C26 107.5(4)
C27 C25 C26 107.6(5)
C25 C26 H24 109.5
C25 C26 H25 109.5
H24 C26 H25 109.5
C25 C26 H26 109.5
H24 C26 H26 109.5
H25 C26 H26 109.5
C25 C27 H27 109.5
C25 C27 H28 109.5
H27 C27 H28 109.5
C25 C27 H29 109.5
H27 C27 H29 109.5
H28 C27 H29 109.5
C25 C28 H30 109.5
C25 C28 H31 109.5
H30 C28 H31 109.5
C25 C28 H32 109.5
H30 C28 H32 109.5
H31 C28 H32 109.5
O3 C29 C19 120.2(4)
O3 C29 C24 120.4(4)
C19 C29 C24 119.4(4)
O4 C30 C31 104.0(5)
O4 C30 H33 111.0
C31 C30 H33 111.0
O4 C30 H34 111.0
C31 C30 H34 111.0
H33 C30 H34 109.0
C32 C31 C30 102.2(5)
C32 C31 H35 111.3
C30 C31 H35 111.3
C32 C31 H36 111.3
C30 C31 H36 111.3
H35 C31 H36 109.2
C31 C32 C33 103.7(5)
C31 C32 H37 111.0
C33 C32 H37 111.0
C31 C32 H38 111.0
C33 C32 H38 111.0
H37 C32 H38 109.0
O4 C33 C32 105.3(5)
O4 C33 H39 110.7
C32 C33 H39 110.7
O4 C33 H40 110.7
C32 C33 H40 110.7
H39 C33 H40 108.8
C35 C34 H41 109.5
C35 C34 H42 109.5
H41 C34 H42 109.5
C35 C34 H43 109.5
H41 C34 H43 109.5
H42 C34 H43 109.5
C36 C35 C34 128.1(14)
C36 C35 C40 116.5(11)
C34 C35 C40 115.5(13)
C35 C36 C37 121.8(11)
C35 C36 H44 119.1
C37 C36 H44 119.1
C38 C37 C36 125.6(12)
C38 C37 H45 117.2
C36 C37 H45 117.2
C37 C38 C39 121.1(11)
C37 C38 H46 119.5
C39 C38 H46 119.5
C38 C39 C40 115.3(12)
C38 C39 H47 122.4
C40 C39 H47 122.4
C35 C40 C39 118.5(11)
C35 C40 H48 120.8
C39 C40 H48 120.8
C14 C14A O2A 69.5(8)
C14 C14A C13 62.7(6)
O2A C14A C13 104.9(8)
C14 C14A C15A 75.6(10)
O2A C14A C15A 102.9(13)
C13 C14A C15A 115.9(11)
C14 C14A C15 56.6(8)
O2A C14A C15 94.6(11)
C13 C14A C15 102.7(9)
C15A C14A C15 19.0(10)
C14 C14A O2 52.0(6)
O2A C14A O2 17.7(6)
C13 C14A O2 92.1(7)
C15A C14A O2 98.4(12)
C15 C14A O2 85.6(10)
C15 C15A C16A 100(5)
C15 C15A C14A 105(5)
C16A C15A C14A 96.5(15)
C15 C15A C16 67(4)
C16A C15A C16 32.5(11)
C14A C15A C16 107.6(15)
C15 C15A C14 55(4)
C16A C15A C14 102.6(15)
C14A C15A C14 50.1(9)
C16 C15A C14 86.6(13)
C16 C16A C15A 88(2)
C16 C16A C17 68.5(18)
C15A C16A C17 108.9(15)
C16 C16A C15 67.2(18)
C15A C16A C15 21.2(11)
C17 C16A C15 97.6(13)

loop_
_geom_bond_atom_site_label_1
_geom_bond_atom_site_label_2
_geom_bond_distance
Cr1 O3 1.899(4)
Cr1 O1 1.916(4)
Cr1 O2 2.009(13)
Cr1 O2A 2.032(14)
Cr1 O4 2.043(3)
Cr1 N1 2.109(4)
Cr1 Cl1 2.3329(14)
O1 C1 1.337(6)
O2 O2A 0.613(11)
O2 C17 1.434(14)
O2 C14 1.469(14)
O2 C14A 1.822(15)
O3 C29 1.332(6)
O4 C30 1.471(6)
O4 C33 1.478(6)
O2A C17 1.375(15)
O2A C14A 1.475(16)
O2A C14 1.656(15)
N1 C13 1.502(6)
N1 C18 1.502(6)
N1 C12 1.504(6)
C1 C11 1.401(6)
C1 C2 1.419(7)
C2 C7 1.390(7)
C2 C3 1.539(7)
C3 C4 1.532(11)
C3 C5 1.538(10)
C3 C6 1.543(8)
C4 H1 0.9800
C4 H2 0.9800
C4 H3 0.9800
C5 H4 0.9800
C5 H5 0.9800
C5 H6 0.9800
C6 H7 0.9800
C6 H8 0.9800
C6 H9 0.9800
C7 C8 1.388(7)
C7 H10 0.9500
C8 C10 1.386(7)
C8 C9 1.511(7)
C9 H11 0.9800
C9 H12 0.9800
C9 H13 0.9800
C10 C11 1.388(6)
C10 H14 0.9500
C11 C12 1.504(6)
C12 H15 0.9900
C12 H16 0.9900
C13 C14A 1.500(11)
C13 C14 1.524(9)
C14 C14A 1.429(15)
C14 C15 1.54(2)
C14 C15A 1.80(2)
C15 C15A 0.59(2)
C15 C16 1.51(3)
C15 C16A 1.62(3)
C15 C14A 1.76(2)
C16 C16A 0.88(3)
C16 C17 1.466(18)
C16 C15A 1.64(3)
C17 C16A 1.538(18)
C18 C19 1.511(7)
C18 H17 0.9900
C18 H18 0.9900
C19 C20 1.395(7)
C19 C29 1.405(7)
C20 C21 1.388(7)
C20 H19 0.9500
C21 C23 1.393(7)
C21 C22 1.508(7)
C22 H20 0.9800
C22 H21 0.9800
C22 H22 0.9800
C23 C24 1.403(7)
C23 H23 0.9500
C24 C29 1.415(7)
C24 C25 1.529(7)
C25 C28 1.530(8)
C25 C27 1.536(7)
C25 C26 1.549(7)
C26 H24 0.9800
C26 H25 0.9800
C26 H26 0.9800
C27 H27 0.9800
C27 H28 0.9800
C27 H29 0.9800
C28 H30 0.9800
C28 H31 0.9800
C28 H32 0.9800
C30 C31 1.511(8)
C30 H33 0.9900
C30 H34 0.9900
C31 C32 1.477(10)
C31 H35 0.9900
C31 H36 0.9900
C32 C33 1.520(9)
C32 H37 0.9900
C32 H38 0.9900
C33 H39 0.9900
C33 H40 0.9900
C34 C35 1.433(16)
C34 H41 0.9800
C34 H42 0.9800
C34 H43 0.9800
C35 C36 1.285(18)
C35 C40 1.444(17)
C36 C37 1.379(18)
C36 H44 0.9500
C37 C38 1.197(17)
C37 H45 0.9500
C38 C39 1.38(2)
C38 H46 0.9500
C39 C40 1.476(17)
C39 H47 0.9500
C40 H48 0.9500
C14A C15A 1.51(2)
C15A C16A 1.41(3)
